data_1536944
loop_
_publ_author_name
'Fir, B.A.'
'Schrobilgen, G.J.D.'
'Mercier, H.P.A.'
'Dixon, D.A.'
'Sanders, J.C.P.'

_publ_section_title
;
 Structural and theoretical studies of Xe (O Ch F5)2 and (Xe O Ch F5) (As
 F6) (Ch = Se, Te)
;
_journal_name_full 'Journal of Fluorine Chemistry'
_journal_page_first 89
_journal_page_last 107
_journal_volume 110
_journal_year 2001
_chemical_formula_sum 'F10 O2 Te2 Xe'
_chemical_name_systematic 'Xe (O Te F5)2'
_space_group_IT_number 14
_symmetry_space_group_name_Hall '-P 2ybc'
_symmetry_space_group_name_H-M 'P 1 21/c 1'
_cell_angle_alpha 90
_cell_angle_beta 106.599
_cell_angle_gamma 90
_cell_formula_units_Z 4
_cell_length_a 10.289
_cell_length_b 9.6052
_cell_length_c 10.478
_cell_volume 992.366
_citation_journal_id_ASTM JFLCAR
_cod_data_source_file Fir_JFLCAR_2001_179.cif
_cod_data_source_block F10O2Te2Xe1
_cod_original_cell_volume 992.3661
_cod_original_formula_sum 'F10 O2 Te2 Xe1'
_cod_database_code 1536944

loop_
_symmetry_equiv_pos_as_xyz
x,y,z
-x,y+1/2,-z+1/2
-x,-y,-z
x,-y-1/2,z-1/2

loop_
_atom_site_label
_atom_site_type_symbol
_atom_site_fract_x
_atom_site_fract_y
_atom_site_fract_z
_atom_site_occupancy
_atom_site_U_iso_or_equiv
O1 O-2 0.6781 0.8804 0.0727 1 0.0
F9 F-1 0.9243 0.0843 0.2735 1 0.0
Xe2 Xe+2 0 0.5 0.5 1 0.0
Te1 Te+6 0.67609 0.7147 0.16062 1 0.0
F6 F-1 0.7067 0.0626 0.3414 1 0.0
O2 O-2 0.9517 0.3449 0.3499 1 0.0
F4 F-1 0.787 0.6347 0.0731 1 0.0
Xe1 Xe+2 0.5 0 0 1 0.0
F3 F-1 0.8281 0.7637 0.2962 1 0.0
F8 F-1 0.7244 0.2559 0.182 1 0.0
Te2 Te+6 0.83026 0.2037 0.34942 1 0.0
F10 F-1 0.7291 0.3169 0.4274 1 0.0
F2 F-1 0.5248 0.6532 0.0341 1 0.0
F5 F-1 0.5665 0.7833 0.2568 1 0.0
F1 F-1 0.678 0.5472 0.2493 1 0.0
F7 F-1 0.9208 0.1383 0.5156 1 0.0
